data_4306921
loop_
_publ_author_name
'Sean E. Durran'
'Mark R. J. Elsegood'
'Shelly R. Hammond'
'Martin B. Smith'

_publ_section_title
;
Coordination Studies of a New Unsymmetrical
\k4-PNN'N''-Tetradentate Ligand: Stepwise Formation and
Structural Characterization
;
_journal_name_full 'Inorganic Chemistry'
_journal_page_first 2755
_journal_page_last 2766
_journal_paper_doi 10.1021/ic061196s
_journal_volume 46
_journal_year 2007
_chemical_formula_sum 'C36 H30 Cl2 N3 Ni O3 P'
_chemical_formula_weight 713.21
_chemical_name_systematic
;
 ?
;
_space_group_IT_number 2
_symmetry_cell_setting triclinic
_symmetry_space_group_name_Hall '-P 1'
_symmetry_space_group_name_H-M 'P -1'
_atom_sites_solution_hydrogens geom
_atom_sites_solution_primary direct
_atom_sites_solution_secondary difmap
_audit_creation_method SHELXL-97
_cell_angle_alpha 89.552(2)
_cell_angle_beta 65.190(2)
_cell_angle_gamma 85.840(2)
_cell_formula_units_Z 2
_cell_length_a 11.8195(5)
_cell_length_b 12.3734(5)
_cell_length_c 12.4974(5)
_cell_measurement_reflns_used 7576
_cell_measurement_temperature 150(2)
_cell_measurement_theta_max 29.19
_cell_measurement_theta_min 2.42
_cell_volume 1654.13(12)
_computing_cell_refinement 'Bruker SAINT'
_computing_data_collection 'Bruker SMART'
_computing_data_reduction 'Bruker SAINT'
_computing_molecular_graphics 'Bruker SHELXTL'
_computing_publication_material 'Bruker SHELXTL and local programs'
_computing_structure_refinement 'SHELXL-97 (Sheldrick, 1997)'
_computing_structure_solution 'SHELXS-97 (Sheldrick, 1990)'
_diffrn_ambient_temperature 150(2)
_diffrn_measured_fraction_theta_full 0.993
_diffrn_measured_fraction_theta_max 0.867
_diffrn_measurement_device_type 'Bruker SMART 1000 CCD diffractometer'
_diffrn_measurement_method '\w rotation with narrow frames'
_diffrn_radiation_monochromator graphite
_diffrn_radiation_source 'sealed tube'
_diffrn_radiation_type MoK\a
_diffrn_radiation_wavelength 0.71073
_diffrn_reflns_av_R_equivalents 0.0179
_diffrn_reflns_av_sigmaI/netI 0.0294
_diffrn_reflns_limit_h_max 15
_diffrn_reflns_limit_h_min -15
_diffrn_reflns_limit_k_max 15
_diffrn_reflns_limit_k_min -16
_diffrn_reflns_limit_l_max 17
_diffrn_reflns_limit_l_min -16
_diffrn_reflns_number 14977
_diffrn_reflns_theta_full 26.00
_diffrn_reflns_theta_max 29.21
_diffrn_reflns_theta_min 1.80
_diffrn_standards_decay_% 0
_diffrn_standards_number 0
_exptl_absorpt_coefficient_mu 0.837
_exptl_absorpt_correction_T_max 0.967
_exptl_absorpt_correction_T_min 0.694
_exptl_absorpt_correction_type multi-scan
_exptl_absorpt_process_details 'SADABS v2.10, Sheldrick, G.M., (2003)'
_exptl_crystal_colour red
_exptl_crystal_density_diffrn 1.432
_exptl_crystal_density_method 'not measured'
_exptl_crystal_description plate
_exptl_crystal_F_000 736
_exptl_crystal_size_max 0.47
_exptl_crystal_size_mid 0.26
_exptl_crystal_size_min 0.04
_refine_diff_density_max 0.929
_refine_diff_density_min -0.802
_refine_diff_density_rms 0.064
_refine_ls_extinction_method none
_refine_ls_goodness_of_fit_ref 1.048
_refine_ls_hydrogen_treatment mixed
_refine_ls_matrix_type full
_refine_ls_number_parameters 415
_refine_ls_number_reflns 7768
_refine_ls_number_restraints 0
_refine_ls_restrained_S_all 1.048
_refine_ls_R_factor_all 0.0506
_refine_ls_R_factor_gt 0.0378
_refine_ls_shift/su_max 0.001
_refine_ls_shift/su_mean 0.000
_refine_ls_structure_factor_coef Fsqd
_refine_ls_weighting_details 'calc w=1/[\s^2^(Fo^2^)+(0.0421P)^2^+1.4709P] where P=(Fo^2^+2Fc^2^)/3'
_refine_ls_weighting_scheme calc
_refine_ls_wR_factor_gt 0.0912
_refine_ls_wR_factor_ref 0.1000
_reflns_number_gt 6405
_reflns_number_total 7768
_reflns_threshold_expression I>2\s(I)
_cod_data_source_file ic061196ssi20060703_115123_8.cif
_cod_data_source_block anti-6c.CH~2~Cl~2~
_cod_original_cell_volume 1654.14(12)
_cod_database_code 4306921

loop_
_symmetry_equiv_pos_as_xyz
'x, y, z'
'-x, -y, -z'

loop_
_atom_site_label
_atom_site_type_symbol
_atom_site_fract_x
_atom_site_fract_y
_atom_site_fract_z
_atom_site_U_iso_or_equiv
_atom_site_adp_type
_atom_site_occupancy
_atom_site_symmetry_multiplicity
_atom_site_calc_flag
_atom_site_refinement_flags
_atom_site_disorder_assembly
_atom_site_disorder_group
Ni1 Ni 0.52060(2) 0.72011(2) 0.36178(2) 0.01860(8) Uani 1 1 d . . .
P1 P 0.39192(5) 0.80577(4) 0.30043(5) 0.01988(11) Uani 1 1 d . . .
N1 N 0.39280(15) 0.67985(13) 0.50762(15) 0.0197(3) Uani 1 1 d . . .
N2 N 0.62894(15) 0.64333(13) 0.41388(14) 0.0196(3) Uani 1 1 d . . .
N3 N 0.66746(15) 0.74058(14) 0.22871(15) 0.0235(4) Uani 1 1 d . . .
C1 C 0.24480(18) 0.74024(16) 0.35888(19) 0.0225(4) Uani 1 1 d . . .
C2 C 0.1707(2) 0.73943(19) 0.2964(2) 0.0307(5) Uani 1 1 d . . .
H2 H 0.1987 0.7711 0.2210 0.037 Uiso 1 1 calc R . .
C3 C 0.0565(2) 0.6930(2) 0.3428(2) 0.0350(5) Uani 1 1 d . . .
H3 H 0.0077 0.6924 0.2988 0.042 Uiso 1 1 calc R . .
C4 C 0.0143(2) 0.64790(19) 0.4528(2) 0.0357(5) Uani 1 1 d . . .
H4 H -0.0641 0.6170 0.4851 0.043 Uiso 1 1 calc R . .
C5 C 0.0862(2) 0.64778(18) 0.5156(2) 0.0317(5) Uani 1 1 d . . .
H5 H 0.0563 0.6171 0.5915 0.038 Uiso 1 1 calc R . .
C6 C 0.20278(18) 0.69210(16) 0.46965(19) 0.0236(4) Uani 1 1 d . . .
C7 C 0.27435(19) 0.67261(17) 0.53970(19) 0.0245(4) Uani 1 1 d . . .
H7 H 0.2282 0.6520 0.6188 0.029 Uiso 1 1 calc R . .
C8 C 0.44532(19) 0.63544(16) 0.58607(18) 0.0210(4) Uani 1 1 d . . .
C9 C 0.3780(2) 0.61157(18) 0.70410(19) 0.0263(4) Uani 1 1 d . . .
H9 H 0.2904 0.6297 0.7419 0.032 Uiso 1 1 calc R . .
C10 C 0.4396(2) 0.56109(19) 0.76620(19) 0.0294(5) Uani 1 1 d . . .
H10 H 0.3941 0.5435 0.8464 0.035 Uiso 1 1 calc R . .
C11 C 0.5683(2) 0.53629(17) 0.71088(19) 0.0267(4) Uani 1 1 d . . .
H11 H 0.6098 0.5012 0.7537 0.032 Uiso 1 1 calc R . .
C12 C 0.6365(2) 0.56194(16) 0.59456(18) 0.0229(4) Uani 1 1 d . . .
H12 H 0.7245 0.5460 0.5584 0.027 Uiso 1 1 calc R . .
C13 C 0.57542(18) 0.61153(15) 0.53040(17) 0.0195(4) Uani 1 1 d . . .
C14 C 0.74455(18) 0.61151(16) 0.33338(18) 0.0217(4) Uani 1 1 d . . .
O1 O 0.82351(13) 0.54905(13) 0.34802(13) 0.0279(3) Uani 1 1 d . . .
C15 C 0.77025(19) 0.66081(18) 0.21526(19) 0.0265(4) Uani 1 1 d . . .
H15A H 0.8499 0.6962 0.1860 0.032 Uiso 1 1 calc R . .
H15B H 0.7778 0.6035 0.1573 0.032 Uiso 1 1 calc R . .
C16 C 0.69009(19) 0.82380(18) 0.15558(18) 0.0243(4) Uani 1 1 d . . .
O2 O 0.61941(14) 0.90482(12) 0.16786(14) 0.0278(3) Uani 1 1 d . . .
O3 O 0.80388(14) 0.80933(13) 0.06009(14) 0.0336(4) Uani 1 1 d . . .
C17 C 0.8315(2) 0.8947(2) -0.0239(2) 0.0431(7) Uani 1 1 d . . .
H17A H 0.8070 0.9661 0.0180 0.052 Uiso 1 1 calc R . .
H17B H 0.7838 0.8886 -0.0722 0.052 Uiso 1 1 calc R . .
C18 C 0.9692(2) 0.8855(2) -0.1018(2) 0.0372(6) Uani 1 1 d . . .
C19 C 1.0556(2) 0.8421(3) -0.0627(3) 0.0475(7) Uani 1 1 d . . .
H19 H 1.0277 0.8127 0.0138 0.057 Uiso 1 1 calc R . .
C20 C 1.1832(3) 0.8408(3) -0.1342(3) 0.0618(9) Uani 1 1 d . . .
H20 H 1.2418 0.8097 -0.1068 0.074 Uiso 1 1 calc R . .
C21 C 1.2243(3) 0.8844(3) -0.2445(3) 0.0658(10) Uani 1 1 d . . .
H21 H 1.3114 0.8850 -0.2926 0.079 Uiso 1 1 calc R . .
C22 C 1.1417(4) 0.9260(3) -0.2842(3) 0.0780(12) Uani 1 1 d . . .
H22 H 1.1707 0.9559 -0.3605 0.094 Uiso 1 1 calc R . .
C23 C 1.0128(3) 0.9259(3) -0.2144(3) 0.0696(11) Uani 1 1 d . . .
H23 H 0.9552 0.9536 -0.2446 0.083 Uiso 1 1 calc R . .
C24 C 0.43131(19) 0.80270(17) 0.14377(18) 0.0230(4) Uani 1 1 d . . .
C25 C 0.4911(2) 0.70691(18) 0.0814(2) 0.0282(5) Uani 1 1 d . . .
H25 H 0.5107 0.6476 0.1210 0.034 Uiso 1 1 calc R . .
C26 C 0.5221(2) 0.6981(2) -0.0381(2) 0.0355(5) Uani 1 1 d . . .
H26 H 0.5618 0.6323 -0.0801 0.043 Uiso 1 1 calc R . .
C27 C 0.4953(2) 0.7853(2) -0.0969(2) 0.0367(5) Uani 1 1 d . . .
H27 H 0.5176 0.7793 -0.1791 0.044 Uiso 1 1 calc R . .
C28 C 0.4363(2) 0.8806(2) -0.0356(2) 0.0339(5) Uani 1 1 d . . .
H28 H 0.4177 0.9400 -0.0756 0.041 Uiso 1 1 calc R . .
C29 C 0.4041(2) 0.88958(18) 0.0848(2) 0.0277(4) Uani 1 1 d . . .
H29 H 0.3634 0.9551 0.1268 0.033 Uiso 1 1 calc R . .
C30 C 0.33969(19) 0.94385(16) 0.35960(18) 0.0234(4) Uani 1 1 d . . .
C31 C 0.4170(2) 1.00152(18) 0.3934(2) 0.0277(4) Uani 1 1 d . . .
H31 H 0.4970 0.9700 0.3822 0.033 Uiso 1 1 calc R . .
C32 C 0.3771(2) 1.10464(19) 0.4433(2) 0.0349(5) Uani 1 1 d . . .
H32 H 0.4298 1.1432 0.4669 0.042 Uiso 1 1 calc R . .
C33 C 0.2617(2) 1.15200(19) 0.4590(2) 0.0378(6) Uani 1 1 d . . .
H33 H 0.2354 1.2230 0.4926 0.045 Uiso 1 1 calc R . .
C34 C 0.1845(2) 1.0959(2) 0.4256(3) 0.0420(6) Uani 1 1 d . . .
H34 H 0.1052 1.1284 0.4360 0.050 Uiso 1 1 calc R . .
C35 C 0.2227(2) 0.99208(19) 0.3769(2) 0.0340(5) Uani 1 1 d . . .
H35 H 0.1687 0.9534 0.3550 0.041 Uiso 1 1 calc R . .
C36 C 0.9285(3) 0.5538(3) 0.8758(3) 0.0670(10) Uani 1 1 d . . .
H36A H 0.9309 0.6117 0.9288 0.080 Uiso 1 1 calc R . .
H36B H 1.0149 0.5360 0.8159 0.080 Uiso 1 1 calc R . .
Cl1 Cl 0.83527(10) 0.60150(14) 0.80505(12) 0.1113(5) Uani 1 1 d . . .
Cl2 Cl 0.87184(10) 0.43696(9) 0.95916(8) 0.0834(3) Uani 1 1 d . . .

loop_
_atom_site_aniso_label
_atom_site_aniso_U_11
_atom_site_aniso_U_22
_atom_site_aniso_U_33
_atom_site_aniso_U_23
_atom_site_aniso_U_13
_atom_site_aniso_U_12
Ni1 0.01529(12) 0.01980(13) 0.02001(13) 0.00197(9) -0.00683(10) -0.00088(9)
P1 0.0181(2) 0.0191(2) 0.0231(3) 0.00074(19) -0.0095(2) -0.00069(18)
N1 0.0200(8) 0.0169(8) 0.0223(8) -0.0006(6) -0.0091(7) -0.0009(6)
N2 0.0188(8) 0.0193(8) 0.0202(8) 0.0007(6) -0.0077(7) -0.0018(6)
N3 0.0162(8) 0.0280(9) 0.0233(8) 0.0053(7) -0.0057(7) -0.0001(7)
C1 0.0176(9) 0.0202(9) 0.0291(10) -0.0021(8) -0.0096(8) 0.0008(7)
C2 0.0261(11) 0.0343(12) 0.0341(12) -0.0002(10) -0.0148(10) -0.0023(9)
C3 0.0254(11) 0.0379(13) 0.0484(14) -0.0018(11) -0.0217(11) -0.0032(9)
C4 0.0217(11) 0.0308(12) 0.0558(16) 0.0055(11) -0.0169(11) -0.0056(9)
C5 0.0206(10) 0.0291(11) 0.0435(13) 0.0113(10) -0.0114(10) -0.0037(8)
C6 0.0180(9) 0.0194(9) 0.0321(11) 0.0007(8) -0.0094(8) 0.0002(7)
C7 0.0204(10) 0.0236(10) 0.0262(10) 0.0029(8) -0.0065(8) -0.0019(8)
C8 0.0224(10) 0.0188(9) 0.0231(10) -0.0003(8) -0.0107(8) -0.0027(7)
C9 0.0228(10) 0.0293(11) 0.0244(10) -0.0007(8) -0.0074(8) -0.0025(8)
C10 0.0322(12) 0.0332(12) 0.0218(10) 0.0031(9) -0.0098(9) -0.0070(9)
C11 0.0329(11) 0.0248(10) 0.0266(10) 0.0026(8) -0.0166(9) -0.0030(8)
C12 0.0237(10) 0.0212(10) 0.0256(10) -0.0011(8) -0.0124(8) -0.0009(8)
C13 0.0214(9) 0.0167(9) 0.0213(9) 0.0006(7) -0.0095(8) -0.0040(7)
C14 0.0184(9) 0.0225(10) 0.0246(10) 0.0023(8) -0.0092(8) -0.0023(7)
O1 0.0187(7) 0.0330(8) 0.0302(8) 0.0061(6) -0.0095(6) 0.0020(6)
C15 0.0193(10) 0.0314(11) 0.0247(10) 0.0053(9) -0.0061(8) 0.0030(8)
C16 0.0179(9) 0.0302(11) 0.0234(10) 0.0049(8) -0.0070(8) -0.0037(8)
O2 0.0225(7) 0.0266(8) 0.0319(8) 0.0061(6) -0.0094(6) -0.0011(6)
O3 0.0229(8) 0.0368(9) 0.0296(8) 0.0148(7) -0.0008(6) 0.0024(6)
C17 0.0280(12) 0.0490(15) 0.0401(14) 0.0256(12) -0.0031(11) -0.0005(11)
C18 0.0302(12) 0.0373(13) 0.0333(13) 0.0076(10) -0.0025(10) -0.0052(10)
C19 0.0309(13) 0.0642(19) 0.0428(15) 0.0021(13) -0.0107(12) -0.0064(12)
C20 0.0286(14) 0.076(2) 0.074(2) -0.0128(18) -0.0135(15) -0.0074(14)
C21 0.0337(16) 0.0551(19) 0.075(2) -0.0115(17) 0.0115(16) -0.0132(14)
C22 0.059(2) 0.082(3) 0.051(2) 0.0250(19) 0.0181(17) -0.0069(19)
C23 0.0502(19) 0.089(3) 0.0459(18) 0.0334(17) 0.0012(14) 0.0046(17)
C24 0.0212(10) 0.0258(10) 0.0243(10) 0.0019(8) -0.0115(8) -0.0026(8)
C25 0.0305(11) 0.0266(11) 0.0297(11) -0.0002(9) -0.0151(9) 0.0006(9)
C26 0.0370(13) 0.0371(13) 0.0319(12) -0.0071(10) -0.0151(10) 0.0048(10)
C27 0.0382(13) 0.0501(15) 0.0234(11) 0.0015(10) -0.0144(10) -0.0032(11)
C28 0.0375(13) 0.0380(13) 0.0331(12) 0.0111(10) -0.0208(11) -0.0080(10)
C29 0.0291(11) 0.0249(11) 0.0321(11) 0.0032(9) -0.0158(9) -0.0014(8)
C30 0.0243(10) 0.0206(10) 0.0259(10) 0.0000(8) -0.0113(8) 0.0003(8)
C31 0.0254(11) 0.0272(11) 0.0311(11) -0.0003(9) -0.0126(9) -0.0007(8)
C32 0.0360(13) 0.0289(12) 0.0420(14) -0.0051(10) -0.0180(11) -0.0063(10)
C33 0.0417(14) 0.0221(11) 0.0485(15) -0.0082(10) -0.0185(12) 0.0033(10)
C34 0.0347(13) 0.0328(13) 0.0619(17) -0.0103(12) -0.0253(13) 0.0096(10)
C35 0.0307(12) 0.0278(11) 0.0494(14) -0.0075(10) -0.0232(11) 0.0039(9)
C36 0.0462(18) 0.089(3) 0.0483(18) -0.0053(17) -0.0028(15) -0.0055(17)
Cl1 0.0496(6) 0.1645(13) 0.0984(9) 0.0098(8) -0.0157(6) 0.0260(7)
Cl2 0.0813(7) 0.0826(7) 0.0521(5) -0.0106(5) 0.0073(5) -0.0162(5)

loop_
_atom_type_symbol
_atom_type_description
_atom_type_scat_dispersion_real
_atom_type_scat_dispersion_imag
_atom_type_scat_source
C C 0.0033 0.0016 'International Tables Vol C Tables 4.2.6.8 and 6.1.1.4'
H H 0.0000 0.0000 'International Tables Vol C Tables 4.2.6.8 and 6.1.1.4'
N N 0.0061 0.0033 'International Tables Vol C Tables 4.2.6.8 and 6.1.1.4'
O O 0.0106 0.0060 'International Tables Vol C Tables 4.2.6.8 and 6.1.1.4'
P P 0.1023 0.0942 'International Tables Vol C Tables 4.2.6.8 and 6.1.1.4'
Ni Ni 0.3393 1.1124 'International Tables Vol C Tables 4.2.6.8 and 6.1.1.4'
Cl Cl 0.1484 0.1585 'International Tables Vol C Tables 4.2.6.8 and 6.1.1.4'

loop_
_geom_angle_atom_site_label_1
_geom_angle_atom_site_label_2
_geom_angle_atom_site_label_3
_geom_angle
_geom_angle_site_symmetry_1
_geom_angle_site_symmetry_3
_geom_angle_publ_flag
N3 Ni1 N2 83.44(7) . . ?
N3 Ni1 N1 167.98(7) . . ?
N2 Ni1 N1 84.61(7) . . ?
N3 Ni1 P1 97.11(5) . . ?
N2 Ni1 P1 178.45(5) . . ?
N1 Ni1 P1 94.81(5) . . ?
C24 P1 C30 109.71(10) . . ?
C24 P1 C1 101.28(10) . . ?
C30 P1 C1 101.66(9) . . ?
C24 P1 Ni1 118.34(7) . . ?
C30 P1 Ni1 114.80(7) . . ?
C1 P1 Ni1 108.80(7) . . ?
C7 N1 C8 116.90(17) . . ?
C7 N1 Ni1 131.11(15) . . ?
C8 N1 Ni1 111.26(12) . . ?
C14 N2 C13 125.87(17) . . ?
C14 N2 Ni1 117.96(13) . . ?
C13 N2 Ni1 115.51(13) . . ?
C16 N3 C15 118.93(17) . . ?
C16 N3 Ni1 127.34(14) . . ?
C15 N3 Ni1 113.32(13) . . ?
C2 C1 C6 118.77(19) . . ?
C2 C1 P1 121.11(17) . . ?
C6 C1 P1 120.10(15) . . ?
C3 C2 C1 121.1(2) . . ?
C4 C3 C2 119.9(2) . . ?
C5 C4 C3 119.7(2) . . ?
C4 C5 C6 121.4(2) . . ?
C5 C6 C1 119.0(2) . . ?
C5 C6 C7 114.45(19) . . ?
C1 C6 C7 126.20(18) . . ?
N1 C7 C6 128.13(19) . . ?
C9 C8 C13 120.59(19) . . ?
C9 C8 N1 125.82(18) . . ?
C13 C8 N1 113.51(17) . . ?
C10 C9 C8 119.6(2) . . ?
C9 C10 C11 119.9(2) . . ?
C12 C11 C10 121.0(2) . . ?
C11 C12 C13 119.71(19) . . ?
N2 C13 C12 127.37(18) . . ?
N2 C13 C8 113.44(17) . . ?
C12 C13 C8 119.18(18) . . ?
O1 C14 N2 127.21(19) . . ?
O1 C14 C15 121.51(18) . . ?
N2 C14 C15 111.28(17) . . ?
N3 C15 C14 108.94(16) . . ?
O2 C16 N3 125.78(19) . . ?
O2 C16 O3 121.63(19) . . ?
N3 C16 O3 112.58(18) . . ?
C16 O3 C17 115.06(17) . . ?
O3 C17 C18 108.84(19) . . ?
C19 C18 C23 118.2(3) . . ?
C19 C18 C17 122.0(2) . . ?
C23 C18 C17 119.8(3) . . ?
C18 C19 C20 120.8(3) . . ?
C21 C20 C19 119.9(3) . . ?
C22 C21 C20 120.0(3) . . ?
C21 C22 C23 120.8(3) . . ?
C18 C23 C22 120.2(3) . . ?
C29 C24 C25 119.6(2) . . ?
C29 C24 P1 123.52(17) . . ?
C25 C24 P1 116.92(16) . . ?
C26 C25 C24 120.1(2) . . ?
C25 C26 C27 120.2(2) . . ?
C28 C27 C26 120.0(2) . . ?
C27 C28 C29 120.1(2) . . ?
C28 C29 C24 120.1(2) . . ?
C31 C30 C35 118.8(2) . . ?
C31 C30 P1 118.96(16) . . ?
C35 C30 P1 122.18(17) . . ?
C32 C31 C30 120.0(2) . . ?
C33 C32 C31 120.7(2) . . ?
C34 C33 C32 119.8(2) . . ?
C33 C34 C35 120.1(2) . . ?
C34 C35 C30 120.6(2) . . ?
Cl1 C36 Cl2 112.1(2) . . ?

loop_
_geom_bond_atom_site_label_1
_geom_bond_atom_site_label_2
_geom_bond_distance
_geom_bond_site_symmetry_2
_geom_bond_publ_flag
Ni1 N3 1.8648(17) . ?
Ni1 N2 1.8655(16) . ?
Ni1 N1 1.9070(17) . ?
Ni1 P1 2.1809(6) . ?
P1 C24 1.812(2) . ?
P1 C30 1.825(2) . ?
P1 C1 1.829(2) . ?
N1 C7 1.294(3) . ?
N1 C8 1.450(3) . ?
N2 C14 1.345(3) . ?
N2 C13 1.389(2) . ?
N3 C16 1.337(3) . ?
N3 C15 1.461(3) . ?
C1 C2 1.397(3) . ?
C1 C6 1.404(3) . ?
C2 C3 1.392(3) . ?
C3 C4 1.380(4) . ?
C4 C5 1.378(3) . ?
C5 C6 1.403(3) . ?
C6 C7 1.459(3) . ?
C8 C9 1.392(3) . ?
C8 C13 1.406(3) . ?
C9 C10 1.387(3) . ?
C10 C11 1.392(3) . ?
C11 C12 1.382(3) . ?
C12 C13 1.398(3) . ?
C14 O1 1.240(2) . ?
C14 C15 1.510(3) . ?
C16 O2 1.225(3) . ?
C16 O3 1.373(2) . ?
O3 C17 1.438(3) . ?
C17 C18 1.502(3) . ?
C18 C19 1.380(4) . ?
C18 C23 1.383(4) . ?
C19 C20 1.392(4) . ?
C20 C21 1.376(5) . ?
C21 C22 1.339(5) . ?
C22 C23 1.402(5) . ?
C24 C29 1.393(3) . ?
C24 C25 1.394(3) . ?
C25 C26 1.383(3) . ?
C26 C27 1.392(3) . ?
C27 C28 1.382(4) . ?
C28 C29 1.391(3) . ?
C30 C31 1.395(3) . ?
C30 C35 1.395(3) . ?
C31 C32 1.385(3) . ?
C32 C33 1.381(3) . ?
C33 C34 1.379(4) . ?
C34 C35 1.387(3) . ?
C36 Cl1 1.748(4) . ?
C36 Cl2 1.776(4) . ?

loop_
_geom_torsion_atom_site_label_1
_geom_torsion_atom_site_label_2
_geom_torsion_atom_site_label_3
_geom_torsion_atom_site_label_4
_geom_torsion
_geom_torsion_site_symmetry_1
_geom_torsion_site_symmetry_2
_geom_torsion_site_symmetry_3
_geom_torsion_site_symmetry_4
_geom_torsion_publ_flag
N3 Ni1 P1 C24 32.03(10) . . . . ?
N1 Ni1 P1 C24 -146.37(9) . . . . ?
N3 Ni1 P1 C30 -100.14(10) . . . . ?
N1 Ni1 P1 C30 81.47(9) . . . . ?
N3 Ni1 P1 C1 146.76(9) . . . . ?
N1 Ni1 P1 C1 -31.64(9) . . . . ?
N3 Ni1 N1 C7 -151.7(3) . . . . ?
N2 Ni1 N1 C7 -157.89(19) . . . . ?
P1 Ni1 N1 C7 20.67(19) . . . . ?
N3 Ni1 N1 C8 18.0(4) . . . . ?
N2 Ni1 N1 C8 11.82(13) . . . . ?
P1 Ni1 N1 C8 -169.62(12) . . . . ?
N3 Ni1 N2 C14 -17.12(15) . . . . ?
N1 Ni1 N2 C14 161.58(16) . . . . ?
N3 Ni1 N2 C13 171.64(15) . . . . ?
N1 Ni1 N2 C13 -9.66(14) . . . . ?
N2 Ni1 N3 C16 -151.58(19) . . . . ?
N1 Ni1 N3 C16 -157.8(3) . . . . ?
P1 Ni1 N3 C16 29.88(19) . . . . ?
N2 Ni1 N3 C15 20.93(15) . . . . ?
N1 Ni1 N3 C15 14.7(4) . . . . ?
P1 Ni1 N3 C15 -157.62(14) . . . . ?
C24 P1 C1 C2 -23.7(2) . . . . ?
C30 P1 C1 C2 89.35(19) . . . . ?
Ni1 P1 C1 C2 -149.14(16) . . . . ?
C24 P1 C1 C6 157.95(16) . . . . ?
C30 P1 C1 C6 -88.96(17) . . . . ?
Ni1 P1 C1 C6 32.55(18) . . . . ?
C6 C1 C2 C3 0.7(3) . . . . ?
P1 C1 C2 C3 -177.63(18) . . . . ?
C1 C2 C3 C4 0.7(4) . . . . ?
C2 C3 C4 C5 -0.8(4) . . . . ?
C3 C4 C5 C6 -0.5(4) . . . . ?
C4 C5 C6 C1 1.9(3) . . . . ?
C4 C5 C6 C7 -172.1(2) . . . . ?
C2 C1 C6 C5 -1.9(3) . . . . ?
P1 C1 C6 C5 176.40(16) . . . . ?
C2 C1 C6 C7 171.3(2) . . . . ?
P1 C1 C6 C7 -10.4(3) . . . . ?
C8 N1 C7 C6 -167.9(2) . . . . ?
Ni1 N1 C7 C6 1.3(3) . . . . ?
C5 C6 C7 N1 162.1(2) . . . . ?
C1 C6 C7 N1 -11.4(4) . . . . ?
C7 N1 C8 C9 -17.6(3) . . . . ?
Ni1 N1 C8 C9 171.03(17) . . . . ?
C7 N1 C8 C13 159.10(18) . . . . ?
Ni1 N1 C8 C13 -12.2(2) . . . . ?
C13 C8 C9 C10 -1.7(3) . . . . ?
N1 C8 C9 C10 174.79(19) . . . . ?
C8 C9 C10 C11 1.1(3) . . . . ?
C9 C10 C11 C12 0.5(3) . . . . ?
C10 C11 C12 C13 -1.3(3) . . . . ?
C14 N2 C13 C12 15.6(3) . . . . ?
Ni1 N2 C13 C12 -173.94(16) . . . . ?
C14 N2 C13 C8 -165.43(18) . . . . ?
Ni1 N2 C13 C8 5.0(2) . . . . ?
C11 C12 C13 N2 179.54(19) . . . . ?
C11 C12 C13 C8 0.6(3) . . . . ?
C9 C8 C13 N2 -178.15(18) . . . . ?
N1 C8 C13 N2 4.9(2) . . . . ?
C9 C8 C13 C12 0.9(3) . . . . ?
N1 C8 C13 C12 -176.03(17) . . . . ?
C13 N2 C14 O1 -0.1(3) . . . . ?
Ni1 N2 C14 O1 -170.32(17) . . . . ?
C13 N2 C14 C15 178.99(18) . . . . ?
Ni1 N2 C14 C15 8.8(2) . . . . ?
C16 N3 C15 C14 152.16(19) . . . . ?
Ni1 N3 C15 C14 -21.0(2) . . . . ?
O1 C14 C15 N3 -172.95(19) . . . . ?
N2 C14 C15 N3 7.9(2) . . . . ?
C15 N3 C16 O2 -167.6(2) . . . . ?
Ni1 N3 C16 O2 4.5(3) . . . . ?
C15 N3 C16 O3 13.3(3) . . . . ?
Ni1 N3 C16 O3 -174.53(14) . . . . ?
O2 C16 O3 C17 -1.1(3) . . . . ?
N3 C16 O3 C17 178.0(2) . . . . ?
C16 O3 C17 C18 163.4(2) . . . . ?
O3 C17 C18 C19 -29.0(4) . . . . ?
O3 C17 C18 C23 154.0(3) . . . . ?
C23 C18 C19 C20 1.1(5) . . . . ?
C17 C18 C19 C20 -175.9(3) . . . . ?
C18 C19 C20 C21 0.9(5) . . . . ?
C19 C20 C21 C22 -1.5(5) . . . . ?
C20 C21 C22 C23 0.1(6) . . . . ?
C19 C18 C23 C22 -2.5(5) . . . . ?
C17 C18 C23 C22 174.6(3) . . . . ?
C21 C22 C23 C18 1.9(6) . . . . ?
C30 P1 C24 C29 -10.2(2) . . . . ?
C1 P1 C24 C29 96.68(19) . . . . ?
Ni1 P1 C24 C29 -144.58(16) . . . . ?
C30 P1 C24 C25 170.33(16) . . . . ?
C1 P1 C24 C25 -82.80(18) . . . . ?
Ni1 P1 C24 C25 35.95(19) . . . . ?
C29 C24 C25 C26 -0.6(3) . . . . ?
P1 C24 C25 C26 178.91(18) . . . . ?
C24 C25 C26 C27 0.9(4) . . . . ?
C25 C26 C27 C28 -0.8(4) . . . . ?
C26 C27 C28 C29 0.3(4) . . . . ?
C27 C28 C29 C24 0.1(4) . . . . ?
C25 C24 C29 C28 0.1(3) . . . . ?
P1 C24 C29 C28 -179.37(17) . . . . ?
C24 P1 C30 C31 -108.88(18) . . . . ?
C1 P1 C30 C31 144.51(18) . . . . ?
Ni1 P1 C30 C31 27.3(2) . . . . ?
C24 P1 C30 C35 73.9(2) . . . . ?
C1 P1 C30 C35 -32.7(2) . . . . ?
Ni1 P1 C30 C35 -149.95(18) . . . . ?
C35 C30 C31 C32 0.1(3) . . . . ?
P1 C30 C31 C32 -177.21(18) . . . . ?
C30 C31 C32 C33 -0.7(4) . . . . ?
C31 C32 C33 C34 0.5(4) . . . . ?
C32 C33 C34 C35 0.3(4) . . . . ?
C33 C34 C35 C30 -0.9(4) . . . . ?
C31 C30 C35 C34 0.7(4) . . . . ?
P1 C30 C35 C34 177.9(2) . . . . ?
